data_7048589
loop_
_publ_author_name
'Resa, Sandra'
'Mill\'an, Alba'
'Fuentes, Noelia'
'Crovetto, Luis'
'Luisa Marcos, M.'
'Lezama, Luis'
'Choquesillo-Lazarte, Duane'
'Blanco, Victor'
'Campa\~na, Araceli G'
'C\'ardenas, Diego J'
'Cuerva, Juan M.'

_publ_section_title
;
 O-H and (CO)N-H bond weakening by coordination to Fe(ii).
;
_journal_issue 6
_journal_name_full 'Dalton transactions (Cambridge, England : 2003)'
_journal_page_first 2179
_journal_page_last 2189
_journal_paper_doi 10.1039/c8dt04689a
_journal_volume 48
_journal_year 2019
_chemical_formula_sum 'C18 H26 N4 O2'
_chemical_formula_weight 330.43
_space_group_crystal_system monoclinic
_space_group_IT_number 14
_space_group_name_Hall '-P 2ybc'
_space_group_name_H-M_alt 'P 1 21/c 1'
_symmetry_space_group_name_Hall '-P 2ybc'
_symmetry_space_group_name_H-M 'P 1 21/c 1'
_atom_sites_solution_hydrogens mixed
_audit_creation_method SHELXL-2016/4
_audit_update_record
;
2018-11-23 deposited with the CCDC.
2019-01-11 downloaded from the CCDC.
;
_cell_angle_alpha 90
_cell_angle_beta 105.2960(10)
_cell_angle_gamma 90
_cell_formula_units_Z 2
_cell_length_a 8.5565(3)
_cell_length_b 11.9424(5)
_cell_length_c 8.8195(4)
_cell_measurement_reflns_used 9535
_cell_measurement_temperature 100(2)
_cell_measurement_theta_max 72.411
_cell_measurement_theta_min 3.701
_cell_volume 869.30(6)
_computing_cell_refinement 'Bruker APEX3'
_computing_data_collection 'Bruker APEX3'
_computing_data_reduction 'SAINT V8.37A'
_computing_molecular_graphics 'USCF Chimera 1.10.1 and Ortep3'
_computing_publication_material 'WinGX CIF Routines'
_computing_structure_refinement 'SHELXL-2016/4 (Sheldrick, 2016)'
_computing_structure_solution 'SHELX-2014/5 (Sheldrick, 2014)'
_diffrn_ambient_temperature 100(2)
_diffrn_measured_fraction_theta_full 0.995
_diffrn_measured_fraction_theta_max 0.994
_diffrn_measurement_device_type 'Bruker D8 Venture'
_diffrn_radiation_type CuK\a
_diffrn_radiation_wavelength 1.54178
_diffrn_reflns_av_R_equivalents 0.0344
_diffrn_reflns_av_unetI/netI 0.0243
_diffrn_reflns_Laue_measured_fraction_full 0.995
_diffrn_reflns_Laue_measured_fraction_max 0.994
_diffrn_reflns_limit_h_max 10
_diffrn_reflns_limit_h_min -10
_diffrn_reflns_limit_k_max 14
_diffrn_reflns_limit_k_min -14
_diffrn_reflns_limit_l_max 10
_diffrn_reflns_limit_l_min -9
_diffrn_reflns_number 11133
_diffrn_reflns_point_group_measured_fraction_full 0.995
_diffrn_reflns_point_group_measured_fraction_max 0.994
_diffrn_reflns_theta_full 67.679
_diffrn_reflns_theta_max 72.490
_diffrn_reflns_theta_min 5.359
_exptl_absorpt_coefficient_mu 0.675
_exptl_absorpt_correction_T_max 1.000
_exptl_absorpt_correction_T_min 0.7156
_exptl_absorpt_correction_type numerical
_exptl_absorpt_process_details
;
SADABS-2014/5 (Bruker,2014/5) was used for absorption correction.
wR2(int) was 0.0625 after correction.
The ratio of minimum to maximum apparent transmission was 0.716.
;
_exptl_crystal_colour colorless
_exptl_crystal_density_diffrn 1.262
_exptl_crystal_description 'irregular block'
_exptl_crystal_F_000 356
_exptl_crystal_size_max 0.389
_exptl_crystal_size_mid 0.267
_exptl_crystal_size_min 0.128
_refine_diff_density_max 0.195
_refine_diff_density_min -0.233
_refine_diff_density_rms 0.046
_refine_ls_extinction_method none
_refine_ls_goodness_of_fit_ref 1.055
_refine_ls_hydrogen_treatment mixed
_refine_ls_matrix_type full
_refine_ls_number_parameters 122
_refine_ls_number_reflns 1710
_refine_ls_number_restraints 0
_refine_ls_restrained_S_all 1.055
_refine_ls_R_factor_all 0.0368
_refine_ls_R_factor_gt 0.0354
_refine_ls_shift/su_max 0.000
_refine_ls_shift/su_mean 0.000
_refine_ls_structure_factor_coef Fsqd
_refine_ls_weighting_details 'w=1/[\s^2^(Fo^2^)+(0.0362P)^2^+0.3744P] where P=(Fo^2^+2Fc^2^)/3'
_refine_ls_weighting_scheme calc
_refine_ls_wR_factor_gt 0.0858
_refine_ls_wR_factor_ref 0.0872
_reflns_Friedel_coverage 0.000
_reflns_number_gt 1611
_reflns_number_total 1710
_reflns_threshold_expression 'I > 2\s(I)'
_cod_data_source_file c8dt04689a2.cif
_cod_data_source_block mep(OH)2
_cod_depositor_comments 'Adding full bibliography for 7048585--7048591.cif.'
_cod_database_code 7048589
_shelx_shelxl_version_number 2016/4
_shelx_space_group_comment
;
The symmetry employed for this shelxl refinement is uniquely defined
by the following loop, which should always be used as a source of
symmetry information in preference to the above space-group names.
They are only intended as comments.
;
_shelx_estimated_absorpt_t_min 0.779
_shelx_estimated_absorpt_t_max 0.919

loop_
_space_group_symop_operation_xyz
'x, y, z'
'-x, y+1/2, -z+1/2'
'-x, -y, -z'
'x, -y-1/2, z-1/2'

loop_
_atom_site_label
_atom_site_type_symbol
_atom_site_fract_x
_atom_site_fract_y
_atom_site_fract_z
_atom_site_U_iso_or_equiv
_atom_site_adp_type
_atom_site_occupancy
_atom_site_site_symmetry_order
_atom_site_calc_flag
_atom_site_refinement_flags_posn
_atom_site_refinement_flags_adp
C1 C 0.40876(12) 0.29332(9) 0.26599(12) 0.0170(2) Uani 1 1 d . .
H1A H 0.431407 0.215748 0.305231 0.020 Uiso 1 1 calc R U
H1B H 0.309521 0.318797 0.293364 0.020 Uiso 1 1 calc R U
C2 C 0.54875(12) 0.36760(9) 0.34881(12) 0.0148(2) Uani 1 1 d . .
C3 C 0.62669(13) 0.43866(9) 0.26772(13) 0.0182(2) Uani 1 1 d . .
H3 H 0.594109 0.442038 0.156172 0.022 Uiso 1 1 calc R U
C4 C 0.75331(13) 0.50476(9) 0.35294(13) 0.0202(2) Uani 1 1 d . .
H4 H 0.808787 0.554163 0.300565 0.024 Uiso 1 1 calc R U
C5 C 0.79719(13) 0.49745(9) 0.51502(13) 0.0185(2) Uani 1 1 d . .
H5 H 0.883406 0.541807 0.575629 0.022 Uiso 1 1 calc R U
C6 C 0.71346(12) 0.42419(8) 0.58868(12) 0.0152(2) Uani 1 1 d . .
C7 C 0.75766(12) 0.41636(9) 0.76602(12) 0.0168(2) Uani 1 1 d . .
H7A H 0.724414 0.486124 0.809558 0.020 Uiso 1 1 calc R U
H7B H 0.697813 0.353365 0.797473 0.020 Uiso 1 1 calc R U
C8 C 0.97318(15) 0.28197(10) 0.81622(15) 0.0256(3) Uani 1 1 d . .
H8A H 0.915568 0.234829 0.874725 0.038 Uiso 1 1 calc R U
H8B H 1.090243 0.271573 0.858359 0.038 Uiso 1 1 calc R U
H8C H 0.941346 0.260768 0.704943 0.038 Uiso 1 1 calc R U
C9 C 0.98709(13) 0.43689(8) 0.99549(12) 0.0160(2) Uani 1 1 d . .
N1 N 0.59139(10) 0.35989(7) 0.50686(10) 0.0143(2) Uani 1 1 d . .
N2 N 0.93207(10) 0.39921(7) 0.83205(10) 0.0154(2) Uani 1 1 d . .
O1 O 0.37947(9) 0.29288(7) 0.10105(9) 0.0210(2) Uani 1 1 d . .
H9B H 1.0915(17) 0.3977(11) 1.0443(15) 0.020(3) Uiso 1 1 d . .
H9A H 0.9094(17) 0.4151(11) 1.0587(16) 0.022(3) Uiso 1 1 d . .
H1 H 0.449(2) 0.2445(15) 0.0781(19) 0.037(4) Uiso 1 1 d . .

loop_
_atom_site_aniso_label
_atom_site_aniso_U_11
_atom_site_aniso_U_22
_atom_site_aniso_U_33
_atom_site_aniso_U_23
_atom_site_aniso_U_13
_atom_site_aniso_U_12
C1 0.0160(5) 0.0213(5) 0.0122(5) -0.0028(4) 0.0011(4) 0.0008(4)
C2 0.0128(5) 0.0171(5) 0.0136(5) -0.0009(4) 0.0016(4) 0.0043(4)
C3 0.0168(5) 0.0223(5) 0.0149(5) 0.0026(4) 0.0033(4) 0.0034(4)
C4 0.0172(5) 0.0202(5) 0.0240(6) 0.0053(4) 0.0071(4) 0.0009(4)
C5 0.0142(5) 0.0180(5) 0.0220(6) -0.0017(4) 0.0025(4) -0.0013(4)
C6 0.0122(5) 0.0157(5) 0.0162(5) -0.0020(4) 0.0013(4) 0.0020(4)
C7 0.0123(5) 0.0208(5) 0.0157(5) -0.0025(4) 0.0007(4) -0.0011(4)
C8 0.0259(6) 0.0188(6) 0.0275(6) -0.0071(4) -0.0011(5) 0.0044(4)
C9 0.0169(5) 0.0146(5) 0.0136(5) -0.0002(4) -0.0014(4) -0.0013(4)
N1 0.0126(4) 0.0157(4) 0.0134(4) -0.0011(3) 0.0014(3) 0.0009(3)
N2 0.0135(4) 0.0156(4) 0.0143(4) -0.0035(3) -0.0014(3) 0.0006(3)
O1 0.0201(4) 0.0285(4) 0.0116(4) -0.0033(3) -0.0011(3) 0.0052(3)

loop_
_atom_type_symbol
_atom_type_description
_atom_type_scat_dispersion_real
_atom_type_scat_dispersion_imag
_atom_type_scat_source
C C 0.0181 0.0091 'International Tables Vol C Tables 4.2.6.8 and 6.1.1.4'
H H 0.0000 0.0000 'International Tables Vol C Tables 4.2.6.8 and 6.1.1.4'
N N 0.0311 0.0180 'International Tables Vol C Tables 4.2.6.8 and 6.1.1.4'
O O 0.0492 0.0322 'International Tables Vol C Tables 4.2.6.8 and 6.1.1.4'

loop_
_geom_angle_atom_site_label_1
_geom_angle_atom_site_label_2
_geom_angle_atom_site_label_3
_geom_angle
_geom_angle_site_symmetry_1
_geom_angle_site_symmetry_3
O1 C1 C2 113.74(9) . .
O1 C1 H1A 108.8 . .
C2 C1 H1A 108.8 . .
O1 C1 H1B 108.8 . .
C2 C1 H1B 108.8 . .
H1A C1 H1B 107.7 . .
N1 C2 C3 122.60(9) . .
N1 C2 C1 115.01(9) . .
C3 C2 C1 122.40(9) . .
C2 C3 C4 118.71(10) . .
C2 C3 H3 120.6 . .
C4 C3 H3 120.6 . .
C5 C4 C3 118.94(10) . .
C5 C4 H4 120.5 . .
C3 C4 H4 120.5 . .
C4 C5 C6 119.25(10) . .
C4 C5 H5 120.4 . .
C6 C5 H5 120.4 . .
N1 C6 C5 122.04(10) . .
N1 C6 C7 117.86(9) . .
C5 C6 C7 120.09(9) . .
N2 C7 C6 111.72(8) . .
N2 C7 H7A 109.3 . .
C6 C7 H7A 109.3 . .
N2 C7 H7B 109.3 . .
C6 C7 H7B 109.3 . .
H7A C7 H7B 107.9 . .
N2 C8 H8A 109.5 . .
N2 C8 H8B 109.5 . .
H8A C8 H8B 109.5 . .
N2 C8 H8C 109.5 . .
H8A C8 H8C 109.5 . .
H8B C8 H8C 109.5 . .
N2 C9 C9 111.11(11) . 3_767
N2 C9 H9B 107.4(8) . .
C9 C9 H9B 109.9(8) 3_767 .
N2 C9 H9A 112.2(8) . .
C9 C9 H9A 109.6(8) 3_767 .
H9B C9 H9A 106.6(11) . .
C6 N1 C2 118.47(9) . .
C8 N2 C9 111.47(8) . .
C8 N2 C7 109.99(8) . .
C9 N2 C7 112.16(8) . .
C1 O1 H1 106.9(11) . .

loop_
_geom_bond_atom_site_label_1
_geom_bond_atom_site_label_2
_geom_bond_distance
_geom_bond_site_symmetry_2
C1 O1 1.4094(12) .
C1 C2 1.5145(14) .
C1 H1A 0.9900 .
C1 H1B 0.9900 .
C2 N1 1.3477(13) .
C2 C3 1.3885(15) .
C3 C4 1.3900(16) .
C3 H3 0.9500 .
C4 C5 1.3817(16) .
C4 H4 0.9500 .
C5 C6 1.3951(15) .
C5 H5 0.9500 .
C6 N1 1.3430(13) .
C6 C7 1.5120(14) .
C7 N2 1.4661(13) .
C7 H7A 0.9900 .
C7 H7B 0.9900 .
C8 N2 1.4593(14) .
C8 H8A 0.9800 .
C8 H8B 0.9800 .
C8 H8C 0.9800 .
C9 N2 1.4643(13) .
C9 C9 1.523(2) 3_767
C9 H9B 1.000(14) .
C9 H9A 1.007(14) .
O1 H1 0.888(18) .

loop_
_geom_torsion_atom_site_label_1
_geom_torsion_atom_site_label_2
_geom_torsion_atom_site_label_3
_geom_torsion_atom_site_label_4
_geom_torsion
_geom_torsion_site_symmetry_1
O1 C1 C2 N1 -172.76(8) .
O1 C1 C2 C3 7.52(14) .
N1 C2 C3 C4 -0.23(16) .
C1 C2 C3 C4 179.46(9) .
C2 C3 C4 C5 0.03(16) .
C3 C4 C5 C6 -0.03(16) .
C4 C5 C6 N1 0.25(16) .
C4 C5 C6 C7 -178.96(9) .
N1 C6 C7 N2 129.86(9) .
C5 C6 C7 N2 -50.89(13) .
C5 C6 N1 C2 -0.45(15) .
C7 C6 N1 C2 178.78(8) .
C3 C2 N1 C6 0.44(15) .
C1 C2 N1 C6 -179.27(9) .
C9 C9 N2 C8 155.15(11) 3_767
C9 C9 N2 C7 -81.01(13) 3_767
C6 C7 N2 C8 -79.08(11) .
C6 C7 N2 C9 156.25(9) .
